data_4307742
loop_
_publ_author_name
'Prasanta Ghosh'
'Eckhard Bill'
'Thomas Weyherm\"uller'
'Karl Wieghardt'

_publ_section_title
;
The Molecular and Electronic Structure of the Electron Transfer Series
[Fe2(NO)2(S2C2R2)3]z (z= 0, -1, -2; R =
phenyl, p-tolyl, p-tert-butylphenyl)
;
_journal_name_full 'Inorganic Chemistry'
_journal_page_first 2612
_journal_page_last 2618
_journal_paper_doi 10.1021/ic0622306
_journal_volume 46
_journal_year 2007
_chemical_formula_sum 'C48 H42 Fe2 N2 O2 S6'
_chemical_formula_weight 982.90
_chemical_name_systematic
; 
 ? 
;
_space_group_IT_number 15
_symmetry_cell_setting monoclinic
_symmetry_space_group_name_Hall '-C 2yc'
_symmetry_space_group_name_H-M 'C 1 2/c 1'
_atom_sites_solution_hydrogens geom
_atom_sites_solution_primary direct
_atom_sites_solution_secondary difmap
_audit_creation_method SHELXL-97
_cell_angle_alpha 90.00
_cell_angle_beta 109.212(3)
_cell_angle_gamma 90.00
_cell_formula_units_Z 8
_cell_length_a 37.1295(8)
_cell_length_b 11.0515(2)
_cell_length_c 24.1369(4)
_cell_measurement_temperature 100(2)
_cell_volume 9352.7(3)
_computing_cell_refinement 'Nonius Collect Software'
_computing_data_collection 'Nonius Collect Software'
_computing_data_reduction 'Nonius Collect Software'
_computing_structure_refinement 'SHELXL-97 (Sheldrick, 1997)'
_computing_structure_solution 'SHELXS-97 (Sheldrick, 1990)'
_diffrn_ambient_temperature 100(2)
_diffrn_measured_fraction_theta_full 0.998
_diffrn_measured_fraction_theta_max 0.998
_diffrn_measurement_device_type 'Nonius Kappa-CCD'
_diffrn_measurement_method '1871 images at 0.5 deg. stepwise rotation in omega and phi, 20 sec./frame'
_diffrn_radiation_monochromator graphite
_diffrn_radiation_source 'rotating anode, 50 kV, 80 mA'
_diffrn_radiation_type MoK\a
_diffrn_radiation_wavelength 0.71073
_diffrn_reflns_av_R_equivalents 0.0419
_diffrn_reflns_av_sigmaI/netI 0.0302
_diffrn_reflns_limit_h_max 52
_diffrn_reflns_limit_h_min -49
_diffrn_reflns_limit_k_max 15
_diffrn_reflns_limit_k_min -15
_diffrn_reflns_limit_l_max 33
_diffrn_reflns_limit_l_min -33
_diffrn_reflns_number 81005
_diffrn_reflns_theta_full 30.00
_diffrn_reflns_theta_max 30.00
_diffrn_reflns_theta_min 3.15
_exptl_absorpt_coefficient_mu 0.928
_exptl_absorpt_correction_type multi-scan
_exptl_crystal_colour black
_exptl_crystal_density_diffrn 1.396
_exptl_crystal_density_method 'not measured'
_exptl_crystal_description 'opaque parallelepiped'
_exptl_crystal_F_000 4064
_exptl_crystal_size_max 0.08
_exptl_crystal_size_mid 0.07
_exptl_crystal_size_min 0.07
_refine_diff_density_max 0.435
_refine_diff_density_min -0.257
_refine_diff_density_rms 0.062
_refine_ls_extinction_method none
_refine_ls_goodness_of_fit_ref 1.088
_refine_ls_hydrogen_treatment mixed
_refine_ls_matrix_type full
_refine_ls_number_parameters 547
_refine_ls_number_reflns 13609
_refine_ls_number_restraints 0
_refine_ls_restrained_S_all 1.088
_refine_ls_R_factor_all 0.0462
_refine_ls_R_factor_gt 0.0320
_refine_ls_shift/su_max 0.002
_refine_ls_shift/su_mean 0.000
_refine_ls_structure_factor_coef Fsqd
_refine_ls_weighting_details 'calc w=1/[\s^2^(Fo^2^)+(0.0247P)^2^+11.5120P] where P=(Fo^2^+2Fc^2^)/3'
_refine_ls_weighting_scheme calc
_refine_ls_wR_factor_gt 0.0672
_refine_ls_wR_factor_ref 0.0736
_reflns_number_gt 11286
_reflns_number_total 13609
_reflns_threshold_expression >2sigma(I)
_cod_data_source_file ic0622306si20061123_074406_1.cif
_cod_data_source_block 2a
_cod_depositor_comments
;
The following automatic conversions were performed:
'_symmetry_cell_setting' value 'Monoclinic' changed to 'monoclinic'
according to '/home/saulius/struct/CIF-dictionaries/cif_core.dic'
dictionary named 'cif_core.dic' version 2.4.1 from
2010-06-29.

'_exptl_absorpt_correction_type' value 'Multi-Scan' changed
to 'multi-scan' according to
'/home/saulius/struct/CIF-dictionaries/cif_core.dic' dictionary named
'cif_core.dic' version 2.4.1 from 2010-06-29.

Automatic conversion script
Id: cif_fix_enum 1527 2010-12-29 10:47:43Z saulius 
;
_cod_database_code 4307742

loop_
_symmetry_equiv_pos_as_xyz
'x, y, z'
'-x, y, -z+1/2'
'x+1/2, y+1/2, z'
'-x+1/2, y+1/2, -z+1/2'
'-x, -y, -z'
'x, -y, z-1/2'
'-x+1/2, -y+1/2, -z'
'x+1/2, -y+1/2, z-1/2'

loop_
_atom_site_label
_atom_site_type_symbol
_atom_site_fract_x
_atom_site_fract_y
_atom_site_fract_z
_atom_site_U_iso_or_equiv
_atom_site_adp_type
_atom_site_occupancy
_atom_site_symmetry_multiplicity
_atom_site_calc_flag
_atom_site_refinement_flags
_atom_site_disorder_assembly
_atom_site_disorder_group
Fe1 Fe 0.095440(6) 0.967205(19) 0.084735(9) 0.01610(5) Uani 1 1 d . . .
Fe2 Fe 0.145424(6) 0.765175(19) 0.105603(9) 0.01675(5) Uani 1 1 d . . .
S1 S 0.136964(10) 1.10441(3) 0.082445(17) 0.01952(8) Uani 1 1 d . . .
C1 C 0.12852(4) 1.14540(14) 0.01141(7) 0.0200(3) Uani 1 1 d . . .
S2 S 0.072340(10) 0.98335(3) -0.010654(17) 0.01932(8) Uani 1 1 d . . .
C2 C 0.09788(4) 1.09080(14) -0.03168(7) 0.0193(3) Uani 1 1 d . . .
C3 C 0.08514(4) 1.12205(14) -0.09510(7) 0.0209(3) Uani 1 1 d . . .
C4 C 0.08540(5) 1.03477(16) -0.13664(8) 0.0288(4) Uani 1 1 d . . .
H4 H 0.0944 0.9555 -0.1242 0.035 Uiso 1 1 calc R . .
C5 C 0.07258(5) 1.06262(18) -0.19609(8) 0.0313(4) Uani 1 1 d . . .
H5 H 0.0732 1.0022 -0.2238 0.038 Uiso 1 1 calc R . .
C6 C 0.05887(4) 1.17730(17) -0.21573(7) 0.0271(4) Uani 1 1 d . . .
C7 C 0.05876(4) 1.26380(16) -0.17411(8) 0.0273(4) Uani 1 1 d . . .
H7 H 0.0495 1.3427 -0.1867 0.033 Uiso 1 1 calc R . .
C8 C 0.07196(4) 1.23776(15) -0.11429(7) 0.0240(3) Uani 1 1 d . . .
H8 H 0.0720 1.2989 -0.0866 0.029 Uiso 1 1 calc R . .
C9 C 0.15581(4) 1.23069(15) -0.00109(8) 0.0238(3) Uani 1 1 d . . .
C10 C 0.16912(5) 1.33209(16) 0.03359(9) 0.0334(4) Uani 1 1 d . . .
H10 H 0.1596 1.3507 0.0646 0.040 Uiso 1 1 calc R . .
C11 C 0.19645(5) 1.40680(18) 0.02300(11) 0.0425(5) Uani 1 1 d . . .
H11 H 0.2048 1.4769 0.0465 0.051 Uiso 1 1 calc R . .
C12 C 0.21161(5) 1.38094(19) -0.02101(10) 0.0415(5) Uani 1 1 d . . .
C13 C 0.19850(5) 1.2790(2) -0.05465(9) 0.0417(5) Uani 1 1 d . . .
H13 H 0.2088 1.2590 -0.0847 0.050 Uiso 1 1 calc R . .
C14 C 0.17074(5) 1.20506(19) -0.04585(8) 0.0326(4) Uani 1 1 d . . .
H14 H 0.1618 1.1366 -0.0704 0.039 Uiso 1 1 calc R . .
C15 C 0.24176(6) 1.4605(2) -0.03211(13) 0.0604(8) Uani 1 1 d . . .
H15A H 0.2627 1.4099 -0.0353 0.091 Uiso 1 1 calc R . .
H15B H 0.2516 1.5175 0.0005 0.091 Uiso 1 1 calc R . .
H15C H 0.2305 1.5055 -0.0687 0.091 Uiso 1 1 calc R . .
C16 C 0.04501(5) 1.2064(2) -0.28054(8) 0.0370(4) Uani 1 1 d . . .
H16A H 0.0658 1.1939 -0.2965 0.056 Uiso 1 1 calc R . .
H16B H 0.0366 1.2910 -0.2863 0.056 Uiso 1 1 calc R . .
H16C H 0.0236 1.1533 -0.3008 0.056 Uiso 1 1 calc R . .
S21 S 0.138985(10) 0.89417(3) 0.172188(16) 0.01735(7) Uani 1 1 d . . .
C21 C 0.18230(4) 0.97214(13) 0.19920(7) 0.0179(3) Uani 1 1 d . . .
S22 S 0.200793(10) 0.85359(4) 0.114182(17) 0.02007(8) Uani 1 1 d . . .
C22 C 0.20899(4) 0.95262(13) 0.17217(7) 0.0183(3) Uani 1 1 d . . .
C23 C 0.24600(4) 1.01747(14) 0.18660(7) 0.0198(3) Uani 1 1 d . . .
C24 C 0.27981(4) 0.95309(15) 0.19632(7) 0.0239(3) Uani 1 1 d . . .
H24 H 0.2795 0.8672 0.1970 0.029 Uiso 1 1 calc R . .
C25 C 0.31396(4) 1.01407(17) 0.20497(8) 0.0276(4) Uani 1 1 d . . .
H25 H 0.3368 0.9691 0.2121 0.033 Uiso 1 1 calc R . .
C26 C 0.31521(5) 1.13967(17) 0.20345(8) 0.0270(4) Uani 1 1 d . . .
C27 C 0.28149(5) 1.20361(16) 0.19507(8) 0.0273(4) Uani 1 1 d . . .
H27 H 0.2820 1.2896 0.1951 0.033 Uiso 1 1 calc R . .
C28 C 0.24715(4) 1.14362(15) 0.18671(8) 0.0245(3) Uani 1 1 d . . .
H28 H 0.2244 1.1887 0.1811 0.029 Uiso 1 1 calc R . .
C29 C 0.18707(4) 1.04399(14) 0.25269(7) 0.0188(3) Uani 1 1 d . . .
C30 C 0.22177(4) 1.04605(14) 0.29912(7) 0.0204(3) Uani 1 1 d . . .
H30 H 0.2433 1.0048 0.2953 0.024 Uiso 1 1 calc R . .
C31 C 0.22495(5) 1.10770(15) 0.35055(7) 0.0246(3) Uani 1 1 d . . .
H31 H 0.2488 1.1087 0.3813 0.029 Uiso 1 1 calc R . .
C32 C 0.19407(5) 1.16810(15) 0.35824(8) 0.0268(3) Uani 1 1 d . . .
C33 C 0.15966(5) 1.16709(16) 0.31197(8) 0.0279(4) Uani 1 1 d . . .
H33 H 0.1383 1.2086 0.3160 0.033 Uiso 1 1 calc R . .
C34 C 0.15611(4) 1.10656(15) 0.26015(7) 0.0243(3) Uani 1 1 d . . .
H34 H 0.1324 1.1075 0.2292 0.029 Uiso 1 1 calc R . .
C35 C 0.19804(6) 1.2324(2) 0.41485(9) 0.0415(5) Uani 1 1 d . . .
H35A H 0.1817 1.3043 0.4068 0.062 Uiso 1 1 calc R . .
H35B H 0.2247 1.2569 0.4336 0.062 Uiso 1 1 calc R . .
H35C H 0.1904 1.1780 0.4410 0.062 Uiso 1 1 calc R . .
C36 C 0.35182(5) 1.20548(19) 0.20856(9) 0.0360(4) Uani 1 1 d . . .
H36A H 0.3721 1.1774 0.2436 0.054 Uiso 1 1 calc R . .
H36B H 0.3481 1.2927 0.2116 0.054 Uiso 1 1 calc R . .
H36C H 0.3590 1.1890 0.1737 0.054 Uiso 1 1 calc R . .
S41 S 0.081638(10) 0.75957(3) 0.076704(16) 0.01605(7) Uani 1 1 d . . .
C41 C 0.06704(4) 0.70654(13) 0.00415(6) 0.0168(3) Uani 1 1 d . . .
S42 S 0.141508(10) 0.72594(4) 0.013880(17) 0.02138(8) Uani 1 1 d . . .
C42 C 0.09404(4) 0.69562(13) -0.02282(7) 0.0182(3) Uani 1 1 d . . .
C43 C 0.08489(4) 0.66853(15) -0.08615(7) 0.0209(3) Uani 1 1 d . . .
C44 C 0.05715(5) 0.73649(16) -0.12761(7) 0.0259(3) Uani 1 1 d . . .
H44 H 0.0432 0.7966 -0.1150 0.031 Uiso 1 1 calc R . .
C45 C 0.04979(5) 0.71679(19) -0.18707(8) 0.0348(4) Uani 1 1 d . . .
H45 H 0.0312 0.7648 -0.2148 0.042 Uiso 1 1 calc R . .
C46 C 0.06911(6) 0.6284(2) -0.20685(8) 0.0400(5) Uani 1 1 d . . .
C47 C 0.09622(6) 0.5601(2) -0.16538(9) 0.0386(5) Uani 1 1 d . . .
H47 H 0.1094 0.4980 -0.1782 0.046 Uiso 1 1 calc R . .
C48 C 0.10464(5) 0.57999(16) -0.10575(8) 0.0283(4) Uani 1 1 d . . .
H48 H 0.1238 0.5334 -0.0782 0.034 Uiso 1 1 calc R . .
C49 C 0.02656(4) 0.67187(13) -0.02168(6) 0.0155(3) Uani 1 1 d . . .
C50 C -0.00235(4) 0.74096(13) -0.01188(7) 0.0187(3) Uani 1 1 d . . .
H50 H 0.0040 0.8114 0.0119 0.022 Uiso 1 1 calc R . .
C51 C -0.04031(4) 0.70731(14) -0.03660(7) 0.0205(3) Uani 1 1 d . . .
H51 H -0.0596 0.7556 -0.0297 0.025 Uiso 1 1 calc R . .
C52 C -0.05065(4) 0.60410(14) -0.07130(7) 0.0187(3) Uani 1 1 d . . .
C53 C -0.02181(4) 0.53395(14) -0.08015(6) 0.0182(3) Uani 1 1 d . . .
H53 H -0.0283 0.4627 -0.1033 0.022 Uiso 1 1 calc R . .
C54 C 0.01615(4) 0.56657(13) -0.05565(6) 0.0169(3) Uani 1 1 d . . .
H54 H 0.0354 0.5171 -0.0619 0.020 Uiso 1 1 calc R . .
C55 C -0.09198(4) 0.56806(15) -0.09765(8) 0.0244(3) Uani 1 1 d . . .
H55A H -0.0946 0.5072 -0.1283 0.037 Uiso 1 1 calc R . .
H55B H -0.1073 0.6394 -0.1148 0.037 Uiso 1 1 calc R . .
H55C H -0.1009 0.5342 -0.0670 0.037 Uiso 1 1 calc R . .
C56 C 0.06070(8) 0.6079(3) -0.27193(10) 0.0666(8) Uani 1 1 d . . .
H56A H 0.0332 0.5954 -0.2909 0.100 Uiso 1 1 calc R . .
H56B H 0.0745 0.5362 -0.2779 0.100 Uiso 1 1 calc R . .
H56C H 0.0689 0.6787 -0.2891 0.100 Uiso 1 1 calc R . .
N61 N 0.06253(4) 1.01868(12) 0.11157(6) 0.0227(3) Uani 1 1 d . . .
O62 O 0.03956(4) 1.06809(14) 0.12686(7) 0.0433(4) Uani 1 1 d . . .
N71 N 0.16136(3) 0.63759(12) 0.13860(6) 0.0206(3) Uani 1 1 d . . .
O72 O 0.17549(3) 0.54620(11) 0.15835(6) 0.0303(3) Uani 1 1 d . . .

loop_
_atom_site_aniso_label
_atom_site_aniso_U_11
_atom_site_aniso_U_22
_atom_site_aniso_U_33
_atom_site_aniso_U_23
_atom_site_aniso_U_13
_atom_site_aniso_U_12
Fe1 0.01429(9) 0.01709(10) 0.01767(11) -0.00046(8) 0.00627(8) 0.00020(8)
Fe2 0.01414(9) 0.01763(10) 0.01799(11) -0.00044(8) 0.00462(8) -0.00033(8)
S1 0.01720(16) 0.01914(17) 0.02141(18) 0.00055(14) 0.00527(13) -0.00195(13)
C1 0.0194(7) 0.0182(7) 0.0240(8) 0.0017(6) 0.0092(6) 0.0020(6)
S2 0.02002(17) 0.01868(17) 0.01883(18) 0.00026(14) 0.00580(14) -0.00270(13)
C2 0.0202(7) 0.0174(7) 0.0222(8) 0.0002(6) 0.0096(6) 0.0013(5)
C3 0.0184(7) 0.0235(8) 0.0213(8) 0.0011(6) 0.0075(6) -0.0021(6)
C4 0.0368(9) 0.0251(8) 0.0268(9) 0.0006(7) 0.0137(7) 0.0006(7)
C5 0.0358(9) 0.0362(10) 0.0245(9) -0.0050(7) 0.0135(7) -0.0028(8)
C6 0.0164(7) 0.0422(10) 0.0225(8) 0.0038(7) 0.0061(6) -0.0050(7)
C7 0.0194(7) 0.0313(9) 0.0287(9) 0.0083(7) 0.0046(6) 0.0008(6)
C8 0.0221(7) 0.0236(8) 0.0254(8) -0.0007(6) 0.0068(6) -0.0008(6)
C9 0.0167(7) 0.0244(8) 0.0300(9) 0.0074(7) 0.0072(6) 0.0005(6)
C10 0.0260(8) 0.0260(9) 0.0495(12) 0.0004(8) 0.0143(8) -0.0031(7)
C11 0.0290(9) 0.0267(9) 0.0681(15) 0.0063(9) 0.0110(9) -0.0067(8)
C12 0.0210(8) 0.0442(11) 0.0556(13) 0.0278(10) 0.0078(8) -0.0034(8)
C13 0.0268(9) 0.0643(14) 0.0357(11) 0.0167(10) 0.0125(8) -0.0069(9)
C14 0.0241(8) 0.0453(11) 0.0290(9) 0.0071(8) 0.0098(7) -0.0042(8)
C15 0.0303(10) 0.0644(16) 0.0829(19) 0.0393(14) 0.0139(11) -0.0110(10)
C16 0.0256(8) 0.0611(13) 0.0233(9) 0.0066(9) 0.0065(7) -0.0029(9)
S21 0.01425(15) 0.02061(17) 0.01736(17) -0.00084(14) 0.00543(13) -0.00190(13)
C21 0.0143(6) 0.0192(7) 0.0192(7) -0.0004(6) 0.0040(5) -0.0004(5)
S22 0.01557(16) 0.02207(18) 0.02409(19) -0.00476(15) 0.00857(14) -0.00187(13)
C22 0.0157(6) 0.0174(7) 0.0208(7) -0.0003(6) 0.0049(5) -0.0001(5)
C23 0.0161(6) 0.0236(7) 0.0207(7) -0.0047(6) 0.0072(6) -0.0022(6)
C24 0.0193(7) 0.0248(8) 0.0278(8) -0.0055(6) 0.0082(6) -0.0010(6)
C25 0.0162(7) 0.0364(9) 0.0314(9) -0.0083(7) 0.0095(6) -0.0010(6)
C26 0.0208(7) 0.0375(9) 0.0262(8) -0.0123(7) 0.0125(6) -0.0090(7)
C27 0.0278(8) 0.0246(8) 0.0346(9) -0.0084(7) 0.0173(7) -0.0073(7)
C28 0.0208(7) 0.0246(8) 0.0319(9) -0.0041(7) 0.0138(6) -0.0013(6)
C29 0.0170(6) 0.0196(7) 0.0206(7) -0.0003(6) 0.0075(6) -0.0027(5)
C30 0.0178(7) 0.0212(7) 0.0231(8) -0.0016(6) 0.0080(6) -0.0018(6)
C31 0.0246(7) 0.0273(8) 0.0206(8) -0.0029(6) 0.0057(6) -0.0060(6)
C32 0.0328(8) 0.0252(8) 0.0266(9) -0.0059(7) 0.0154(7) -0.0066(7)
C33 0.0254(8) 0.0295(9) 0.0348(9) -0.0064(7) 0.0182(7) -0.0012(7)
C34 0.0189(7) 0.0268(8) 0.0276(8) -0.0034(7) 0.0084(6) -0.0013(6)
C35 0.0488(12) 0.0468(12) 0.0340(11) -0.0162(9) 0.0207(9) -0.0043(9)
C36 0.0253(8) 0.0483(11) 0.0399(11) -0.0184(9) 0.0180(8) -0.0161(8)
S41 0.01473(15) 0.01782(16) 0.01589(16) -0.00053(13) 0.00542(12) -0.00113(12)
C41 0.0169(6) 0.0155(6) 0.0172(7) -0.0001(5) 0.0047(5) -0.0001(5)
S42 0.01561(16) 0.0289(2) 0.02088(18) -0.00387(15) 0.00771(14) -0.00132(14)
C42 0.0174(6) 0.0181(7) 0.0188(7) -0.0013(6) 0.0054(5) -0.0009(5)
C43 0.0205(7) 0.0244(8) 0.0202(7) -0.0043(6) 0.0101(6) -0.0066(6)
C44 0.0261(8) 0.0306(9) 0.0217(8) -0.0043(7) 0.0087(6) -0.0047(7)
C45 0.0340(9) 0.0483(11) 0.0204(8) -0.0028(8) 0.0066(7) -0.0123(8)
C46 0.0393(10) 0.0601(13) 0.0259(9) -0.0187(9) 0.0177(8) -0.0224(10)
C47 0.0366(10) 0.0480(12) 0.0408(11) -0.0240(9) 0.0257(9) -0.0155(9)
C48 0.0244(8) 0.0307(9) 0.0343(9) -0.0098(7) 0.0159(7) -0.0054(7)
C49 0.0155(6) 0.0166(6) 0.0146(7) 0.0017(5) 0.0052(5) 0.0004(5)
C50 0.0197(7) 0.0153(7) 0.0207(7) -0.0005(6) 0.0058(6) 0.0007(5)
C51 0.0182(7) 0.0186(7) 0.0253(8) 0.0026(6) 0.0082(6) 0.0039(6)
C52 0.0174(6) 0.0193(7) 0.0184(7) 0.0050(6) 0.0044(5) -0.0018(5)
C53 0.0210(7) 0.0176(7) 0.0157(7) 0.0002(5) 0.0056(5) -0.0031(5)
C54 0.0175(6) 0.0175(7) 0.0170(7) 0.0015(5) 0.0075(5) 0.0010(5)
C55 0.0176(7) 0.0250(8) 0.0294(9) 0.0023(7) 0.0059(6) -0.0025(6)
C56 0.0727(17) 0.104(2) 0.0296(12) -0.0300(13) 0.0259(11) -0.0255(16)
N61 0.0220(6) 0.0238(7) 0.0248(7) 0.0039(5) 0.0110(5) 0.0046(5)
O62 0.0442(8) 0.0452(8) 0.0540(9) 0.0114(7) 0.0346(7) 0.0197(7)
N71 0.0156(6) 0.0219(6) 0.0219(7) -0.0020(5) 0.0030(5) -0.0020(5)
O72 0.0262(6) 0.0237(6) 0.0350(7) 0.0046(5) 0.0020(5) 0.0041(5)

loop_
_atom_type_symbol
_atom_type_description
_atom_type_scat_dispersion_real
_atom_type_scat_dispersion_imag
_atom_type_scat_source
C C 0.0033 0.0016 'International Tables Vol C Tables 4.2.6.8 and 6.1.1.4'
H H 0.0000 0.0000 'International Tables Vol C Tables 4.2.6.8 and 6.1.1.4'
N N 0.0061 0.0033 'International Tables Vol C Tables 4.2.6.8 and 6.1.1.4'
O O 0.0106 0.0060 'International Tables Vol C Tables 4.2.6.8 and 6.1.1.4'
S S 0.1246 0.1234 'International Tables Vol C Tables 4.2.6.8 and 6.1.1.4'
Fe Fe 0.3463 0.8444 'International Tables Vol C Tables 4.2.6.8 and 6.1.1.4'

loop_
_geom_angle_atom_site_label_1
_geom_angle_atom_site_label_2
_geom_angle_atom_site_label_3
_geom_angle
_geom_angle_site_symmetry_1
_geom_angle_site_symmetry_3
_geom_angle_publ_flag
N61 Fe1 S1 112.94(5) . . ?
N61 Fe1 S2 107.40(5) . . ?
S1 Fe1 S2 87.251(16) . . ?
N61 Fe1 S21 98.34(5) . . ?
S1 Fe1 S21 88.754(15) . . ?
S2 Fe1 S21 153.426(17) . . ?
N61 Fe1 S41 101.45(5) . . ?
S1 Fe1 S41 144.790(16) . . ?
S2 Fe1 S41 89.626(15) . . ?
S21 Fe1 S41 78.719(14) . . ?
N61 Fe1 Fe2 136.21(5) . . ?
S1 Fe1 Fe2 97.192(13) . . ?
S2 Fe1 Fe2 104.963(14) . . ?
S21 Fe1 Fe2 49.585(11) . . ?
S41 Fe1 Fe2 50.045(10) . . ?
N71 Fe2 S42 102.29(5) . . ?
N71 Fe2 S21 108.04(5) . . ?
S42 Fe2 S21 149.649(18) . . ?
N71 Fe2 S22 99.13(5) . . ?
S42 Fe2 S22 86.195(16) . . ?
S21 Fe2 S22 88.102(15) . . ?
N71 Fe2 S41 107.74(5) . . ?
S42 Fe2 S41 88.189(15) . . ?
S21 Fe2 S41 83.592(15) . . ?
S22 Fe2 S41 153.131(17) . . ?
N71 Fe2 Fe1 151.24(5) . . ?
S42 Fe2 Fe1 98.778(14) . . ?
S21 Fe2 Fe1 53.394(11) . . ?
S22 Fe2 Fe1 101.607(13) . . ?
S41 Fe2 Fe1 53.416(11) . . ?
C1 S1 Fe1 108.32(5) . . ?
C2 C1 C9 124.35(14) . . ?
C2 C1 S1 117.99(12) . . ?
C9 C1 S1 117.53(12) . . ?
C2 S2 Fe1 107.94(6) . . ?
C1 C2 C3 124.75(14) . . ?
C1 C2 S2 118.46(12) . . ?
C3 C2 S2 116.77(11) . . ?
C8 C3 C4 118.75(15) . . ?
C8 C3 C2 120.91(14) . . ?
C4 C3 C2 120.33(14) . . ?
C5 C4 C3 120.57(16) . . ?
C4 C5 C6 121.11(17) . . ?
C7 C6 C5 118.00(16) . . ?
C7 C6 C16 121.41(17) . . ?
C5 C6 C16 120.58(17) . . ?
C6 C7 C8 121.60(16) . . ?
C3 C8 C7 119.96(16) . . ?
C10 C9 C14 118.48(16) . . ?
C10 C9 C1 121.39(16) . . ?
C14 C9 C1 119.97(16) . . ?
C9 C10 C11 120.20(19) . . ?
C12 C11 C10 121.4(2) . . ?
C13 C12 C11 117.75(17) . . ?
C13 C12 C15 120.5(2) . . ?
C11 C12 C15 121.7(2) . . ?
C12 C13 C14 121.8(2) . . ?
C13 C14 C9 120.25(19) . . ?
C21 S21 Fe2 106.34(5) . . ?
C21 S21 Fe1 116.33(5) . . ?
Fe2 S21 Fe1 77.022(14) . . ?
C22 C21 C29 127.12(13) . . ?
C22 C21 S21 117.69(11) . . ?
C29 C21 S21 114.94(11) . . ?
C22 S22 Fe2 105.40(5) . . ?
C21 C22 C23 124.76(14) . . ?
C21 C22 S22 121.63(11) . . ?
C23 C22 S22 113.52(11) . . ?
C24 C23 C28 118.97(14) . . ?
C24 C23 C22 120.36(14) . . ?
C28 C23 C22 120.53(14) . . ?
C25 C24 C23 120.29(16) . . ?
C24 C25 C26 121.14(15) . . ?
C25 C26 C27 118.31(15) . . ?
C25 C26 C36 121.05(16) . . ?
C27 C26 C36 120.61(17) . . ?
C28 C27 C26 121.07(16) . . ?
C27 C28 C23 120.17(15) . . ?
C30 C29 C34 117.74(14) . . ?
C30 C29 C21 121.47(13) . . ?
C34 C29 C21 120.67(13) . . ?
C31 C30 C29 120.58(14) . . ?
C30 C31 C32 121.61(15) . . ?
C31 C32 C33 117.90(15) . . ?
C31 C32 C35 120.63(16) . . ?
C33 C32 C35 121.47(16) . . ?
C34 C33 C32 121.13(15) . . ?
C33 C34 C29 121.02(15) . . ?
C41 S41 Fe2 105.53(5) . . ?
C41 S41 Fe1 113.36(5) . . ?
Fe2 S41 Fe1 76.539(13) . . ?
C42 C41 C49 125.45(13) . . ?
C42 C41 S41 118.05(11) . . ?
C49 C41 S41 116.44(11) . . ?
C42 S42 Fe2 105.75(5) . . ?
C41 C42 C43 123.57(13) . . ?
C41 C42 S42 121.55(11) . . ?
C43 C42 S42 114.65(11) . . ?
C48 C43 C44 118.71(15) . . ?
C48 C43 C42 121.56(15) . . ?
C44 C43 C42 119.67(14) . . ?
C45 C44 C43 120.34(17) . . ?
C46 C45 C44 121.25(19) . . ?
C47 C46 C45 118.04(17) . . ?
C47 C46 C56 121.4(2) . . ?
C45 C46 C56 120.6(2) . . ?
C46 C47 C48 121.70(18) . . ?
C47 C48 C43 119.94(18) . . ?
C50 C49 C54 118.19(13) . . ?
C50 C49 C41 121.22(13) . . ?
C54 C49 C41 120.57(13) . . ?
C51 C50 C49 120.52(14) . . ?
C50 C51 C52 121.21(14) . . ?
C51 C52 C53 118.30(13) . . ?
C51 C52 C55 120.73(14) . . ?
C53 C52 C55 120.96(14) . . ?
C54 C53 C52 120.99(14) . . ?
C53 C54 C49 120.76(14) . . ?
O62 N61 Fe1 171.62(14) . . ?
O72 N71 Fe2 172.20(13) . . ?

loop_
_geom_bond_atom_site_label_1
_geom_bond_atom_site_label_2
_geom_bond_distance
_geom_bond_site_symmetry_2
_geom_bond_publ_flag
Fe1 N61 1.6606(13) . ?
Fe1 S1 2.1761(4) . ?
Fe1 S2 2.1838(4) . ?
Fe1 S21 2.3399(4) . ?
Fe1 S41 2.3452(4) . ?
Fe1 Fe2 2.8404(3) . ?
Fe2 N71 1.6317(13) . ?
Fe2 S42 2.2133(4) . ?
Fe2 S21 2.2193(4) . ?
Fe2 S22 2.2235(4) . ?
Fe2 S41 2.2388(4) . ?
S1 C1 1.6999(16) . ?
C1 C2 1.400(2) . ?
C1 C9 1.486(2) . ?
S2 C2 1.6981(16) . ?
C2 C3 1.487(2) . ?
C3 C8 1.393(2) . ?
C3 C4 1.394(2) . ?
C4 C5 1.390(2) . ?
C5 C6 1.390(3) . ?
C6 C7 1.388(3) . ?
C6 C16 1.512(2) . ?
C7 C8 1.394(2) . ?
C9 C10 1.389(3) . ?
C9 C14 1.396(3) . ?
C10 C11 1.395(3) . ?
C11 C12 1.386(3) . ?
C12 C13 1.380(3) . ?
C12 C15 1.515(3) . ?
C13 C14 1.385(3) . ?
S21 C21 1.7504(15) . ?
C21 C22 1.371(2) . ?
C21 C29 1.476(2) . ?
S22 C22 1.7232(16) . ?
C22 C23 1.486(2) . ?
C23 C24 1.394(2) . ?
C23 C28 1.395(2) . ?
C24 C25 1.390(2) . ?
C25 C26 1.390(3) . ?
C26 C27 1.393(2) . ?
C26 C36 1.510(2) . ?
C27 C28 1.392(2) . ?
C29 C30 1.402(2) . ?
C29 C34 1.403(2) . ?
C30 C31 1.387(2) . ?
C31 C32 1.391(2) . ?
C32 C33 1.393(2) . ?
C32 C35 1.504(2) . ?
C33 C34 1.386(2) . ?
S41 C41 1.7549(15) . ?
C41 C42 1.368(2) . ?
C41 C49 1.4759(19) . ?
S42 C42 1.7251(15) . ?
C42 C43 1.483(2) . ?
C43 C48 1.395(2) . ?
C43 C44 1.396(2) . ?
C44 C45 1.387(2) . ?
C45 C46 1.387(3) . ?
C46 C47 1.386(3) . ?
C46 C56 1.515(3) . ?
C47 C48 1.386(3) . ?
C49 C50 1.399(2) . ?
C49 C54 1.403(2) . ?
C50 C51 1.388(2) . ?
C51 C52 1.392(2) . ?
C52 C53 1.394(2) . ?
C52 C55 1.508(2) . ?
C53 C54 1.385(2) . ?
N61 O62 1.1700(18) . ?
N71 O72 1.1653(17) . ?
